data_7120159
loop_
_publ_author_name
'Tsao, Fu An'
'Stephan, Douglas W.'

_publ_section_title
;
 Facile Access to Unsymmetrically Substituted Tellurium-Boron based
 Heterocycles
;
_journal_name_full 'Chem. Commun.'
_journal_paper_doi 10.1039/C7CC03648E
_journal_year 2017
_chemical_formula_sum 'C27 H16 B F5 O S Te'
_chemical_formula_weight 621.87
_space_group_crystal_system triclinic
_space_group_IT_number 2
_space_group_name_Hall '-P 1'
_space_group_name_H-M_alt 'P -1'
_symmetry_space_group_name_Hall '-P 1'
_symmetry_space_group_name_H-M 'P -1'
_atom_sites_solution_hydrogens geom
_audit_creation_method SHELXL-2014/7
_cell_angle_alpha 95.903(5)
_cell_angle_beta 97.575(5)
_cell_angle_gamma 92.147(6)
_cell_formula_units_Z 2
_cell_length_a 7.7832(12)
_cell_length_b 11.1020(18)
_cell_length_c 14.344(2)
_cell_measurement_reflns_used 9893
_cell_measurement_temperature 150(2)
_cell_measurement_theta_max 27.58
_cell_measurement_theta_min 2.46
_cell_volume 1220.5(3)
_computing_structure_refinement 'SHELXL-2014/7 (Sheldrick, 2014)'
_diffrn_ambient_temperature 150(2)
_diffrn_measured_fraction_theta_full 0.999
_diffrn_measured_fraction_theta_max 0.993
_diffrn_measurement_device_type 'Bruker APEX-II CCD'
_diffrn_measurement_method '\f and \w scans'
_diffrn_radiation_type 'Mo K\a'
_diffrn_radiation_wavelength 0.71073
_diffrn_reflns_av_R_equivalents 0.0326
_diffrn_reflns_av_unetI/netI 0.0275
_diffrn_reflns_Laue_measured_fraction_full 0.999
_diffrn_reflns_Laue_measured_fraction_max 0.993
_diffrn_reflns_limit_h_max 9
_diffrn_reflns_limit_h_min -10
_diffrn_reflns_limit_k_max 14
_diffrn_reflns_limit_k_min -14
_diffrn_reflns_limit_l_max 18
_diffrn_reflns_limit_l_min -18
_diffrn_reflns_number 19754
_diffrn_reflns_point_group_measured_fraction_full 0.999
_diffrn_reflns_point_group_measured_fraction_max 0.993
_diffrn_reflns_theta_full 25.242
_diffrn_reflns_theta_max 27.579
_diffrn_reflns_theta_min 2.215
_exptl_absorpt_coefficient_mu 1.362
_exptl_absorpt_correction_T_max 0.7456
_exptl_absorpt_correction_T_min 0.6804
_exptl_absorpt_correction_type multi-scan
_exptl_absorpt_process_details sadabs
_exptl_crystal_colour colourless
_exptl_crystal_density_diffrn 1.692
_exptl_crystal_description BLOCK
_exptl_crystal_F_000 608
_exptl_crystal_size_max 0.200
_exptl_crystal_size_mid 0.200
_exptl_crystal_size_min 0.150
_refine_diff_density_max 0.855
_refine_diff_density_min -0.787
_refine_diff_density_rms 0.078
_refine_ls_extinction_method none
_refine_ls_goodness_of_fit_ref 1.043
_refine_ls_hydrogen_treatment constr
_refine_ls_matrix_type full
_refine_ls_number_parameters 325
_refine_ls_number_reflns 5615
_refine_ls_number_restraints 0
_refine_ls_restrained_S_all 1.043
_refine_ls_R_factor_all 0.0263
_refine_ls_R_factor_gt 0.0238
_refine_ls_shift/su_max 0.004
_refine_ls_shift/su_mean 0.000
_refine_ls_structure_factor_coef Fsqd
_refine_ls_weighting_details 'w=1/[\s^2^(Fo^2^)+(0.0340P)^2^+0.9025P] where P=(Fo^2^+2Fc^2^)/3'
_refine_ls_weighting_scheme calc
_refine_ls_wR_factor_gt 0.0647
_refine_ls_wR_factor_ref 0.0662
_reflns_Friedel_coverage 0.000
_reflns_number_gt 5253
_reflns_number_total 5615
_reflns_threshold_expression 'I > 2\s(I)'
_cod_data_source_file c7cc03648e4.cif
_cod_data_source_block JT057_0m_a
_cod_depositor_comments
;
The following automatic conversions were performed:

'_exptl_absorpt_correction_type' value 'MULTI-SCAN' changed to
'multi-scan' according to
/home/data/users/saulius/crontab/automatic-downloads/rss-feeds/RSC/lib/dictionaries/cif_core.dic
dictionary named 'cif_core.dic' version 2.4.2 from 2011-04-26.

Automatic conversion script
Id: cif_fix_values 4973 2017-02-22 13:04:09Z antanas 
;
_cod_database_code 7120159
_shelx_shelxl_version_number 2014/7
_shelx_space_group_comment
;
The symmetry employed for this shelxl refinement is uniquely defined
by the following loop, which should always be used as a source of
symmetry information in preference to the above space-group names.
They are only intended as comments.
;
_shelx_estimated_absorpt_t_min 0.772
_shelx_estimated_absorpt_t_max 0.822

loop_
_space_group_symop_operation_xyz
'x, y, z'
'-x, -y, -z'

loop_
_atom_site_label
_atom_site_type_symbol
_atom_site_fract_x
_atom_site_fract_y
_atom_site_fract_z
_atom_site_U_iso_or_equiv
_atom_site_adp_type
_atom_site_occupancy
_atom_site_site_symmetry_order
_atom_site_calc_flag
_atom_site_refinement_flags_posn
_atom_site_refinement_flags_adp
Te1 Te 0.83325(2) 0.92269(2) 0.59192(2) 0.02117(5) Uani 1 1 d . .
S1 S 0.49668(10) 0.88367(7) 0.22995(5) 0.04031(16) Uani 1 1 d . .
F1 F 0.75737(19) 0.47871(12) 0.70629(9) 0.0323(3) Uani 1 1 d . .
F5 F 0.64371(18) 0.83971(11) 0.88558(9) 0.0287(3) Uani 1 1 d . .
F4 F 0.6325(2) 0.71818(14) 1.03732(10) 0.0400(4) Uani 1 1 d . .
O1 O 0.4416(2) 0.60039(14) 0.64577(11) 0.0260(3) Uani 1 1 d . .
F3 F 0.6928(2) 0.47793(15) 1.02698(11) 0.0433(4) Uani 1 1 d . .
F2 F 0.7515(2) 0.35789(13) 0.86028(11) 0.0417(4) Uani 1 1 d . .
C7 C 0.6084(2) 1.00927(17) 0.28624(14) 0.0168(4) Uani 1 1 d . .
H7 H 0.6354 1.0803 0.2582 0.020 Uiso 1 1 calc R U
C4 C 0.8247(3) 0.81925(18) 0.70495(14) 0.0192(4) Uani 1 1 d . .
C1 C 0.6248(3) 0.83205(18) 0.50082(14) 0.0201(4) Uani 1 1 d . .
C22 C 0.9684(3) 0.85384(19) 0.78334(14) 0.0206(4) Uani 1 1 d . .
C5 C 0.5961(3) 0.87564(19) 0.40681(14) 0.0203(4) Uani 1 1 d . .
C3 C 0.7034(3) 0.72810(18) 0.70438(14) 0.0193(4) Uani 1 1 d . .
C2 C 0.5299(3) 0.73978(19) 0.52760(15) 0.0221(4) Uani 1 1 d . .
H2A H 0.4388 0.7030 0.4817 0.027 Uiso 1 1 calc R U
C16 C 0.7054(3) 0.66351(19) 0.79110(14) 0.0201(4) Uani 1 1 d . .
C27 C 0.9875(3) 0.9708(2) 0.83063(16) 0.0260(4) Uani 1 1 d . .
H27A H 0.9100 1.0305 0.8115 0.031 Uiso 1 1 calc R U
C10 C 0.1999(3) 0.45467(19) 0.62650(16) 0.0227(4) Uani 1 1 d . .
C11 C 0.0865(3) 0.37127(19) 0.56747(16) 0.0238(4) Uani 1 1 d . .
H11A H 0.0714 0.3755 0.5011 0.029 Uiso 1 1 calc R U
C21 C 0.6736(3) 0.72100(19) 0.87725(15) 0.0224(4) Uani 1 1 d . .
C8 C 0.5067(3) 0.8085(2) 0.32773(15) 0.0269(5) Uani 1 1 d . .
H8 H 0.4564 0.7292 0.3279 0.032 Uiso 1 1 calc R U
C6 C 0.6561(3) 0.9905(2) 0.38438(16) 0.0249(4) Uani 1 1 d . .
H6 H 0.7213 1.0492 0.4295 0.030 Uiso 1 1 calc R U
C12 C -0.0047(3) 0.2819(2) 0.60441(17) 0.0277(5) Uani 1 1 d . .
H12A H -0.0830 0.2262 0.5635 0.033 Uiso 1 1 calc R U
C20 C 0.6689(3) 0.6596(2) 0.95590(16) 0.0276(5) Uani 1 1 d . .
C15 C 0.2220(3) 0.4469(2) 0.72351(16) 0.0286(5) Uani 1 1 d . .
H15A H 0.2986 0.5035 0.7647 0.034 Uiso 1 1 calc R U
C23 C 1.0862(3) 0.7685(2) 0.81223(18) 0.0296(5) Uani 1 1 d . .
H23A H 1.0765 0.6887 0.7803 0.036 Uiso 1 1 calc R U
C9 C 0.2928(3) 0.5517(2) 0.58280(17) 0.0317(5) Uani 1 1 d . .
H9A H 0.3286 0.5167 0.5225 0.038 Uiso 1 1 calc R U
H9B H 0.2134 0.6171 0.5689 0.038 Uiso 1 1 calc R U
C18 C 0.7273(3) 0.4773(2) 0.86581(17) 0.0289(5) Uani 1 1 d . .
C19 C 0.6970(3) 0.5381(2) 0.95060(16) 0.0301(5) Uani 1 1 d . .
C17 C 0.7289(3) 0.54009(19) 0.78800(15) 0.0235(4) Uani 1 1 d . .
C13 C 0.0183(3) 0.2740(2) 0.70082(19) 0.0323(5) Uani 1 1 d . .
H13A H -0.0436 0.2125 0.7262 0.039 Uiso 1 1 calc R U
C24 C 1.2170(3) 0.7997(3) 0.88723(19) 0.0381(6) Uani 1 1 d . .
H24A H 1.2960 0.7410 0.9067 0.046 Uiso 1 1 calc R U
C14 C 0.1315(3) 0.3559(2) 0.76015(18) 0.0340(5) Uani 1 1 d . .
H14A H 0.1479 0.3502 0.8263 0.041 Uiso 1 1 calc R U
C26 C 1.1196(3) 1.0001(3) 0.90561(18) 0.0370(6) Uani 1 1 d . .
H26A H 1.1311 1.0799 0.9376 0.044 Uiso 1 1 calc R U
B1 B 0.5527(3) 0.6881(2) 0.62319(17) 0.0209(4) Uani 1 1 d . .
C25 C 1.2332(3) 0.9159(3) 0.93401(18) 0.0405(6) Uani 1 1 d . .
H25A H 1.3228 0.9370 0.9855 0.049 Uiso 1 1 calc R U

loop_
_atom_site_aniso_label
_atom_site_aniso_U_11
_atom_site_aniso_U_22
_atom_site_aniso_U_33
_atom_site_aniso_U_23
_atom_site_aniso_U_13
_atom_site_aniso_U_12
Te1 0.02276(8) 0.01975(8) 0.02017(8) 0.00347(5) 0.00117(5) -0.00710(5)
S1 0.0515(4) 0.0413(4) 0.0273(3) 0.0055(3) 0.0011(3) 0.0014(3)
F1 0.0447(8) 0.0240(6) 0.0282(7) -0.0005(5) 0.0076(6) 0.0031(6)
F5 0.0347(7) 0.0222(6) 0.0290(7) -0.0004(5) 0.0066(6) -0.0005(5)
F4 0.0554(10) 0.0440(9) 0.0209(6) 0.0004(6) 0.0104(6) -0.0021(7)
O1 0.0221(8) 0.0298(8) 0.0239(7) 0.0077(6) -0.0053(6) -0.0119(6)
F3 0.0583(10) 0.0434(9) 0.0306(7) 0.0200(7) 0.0050(7) -0.0062(7)
F2 0.0594(10) 0.0219(7) 0.0461(9) 0.0132(6) 0.0080(8) 0.0026(7)
C7 0.0171(9) 0.0153(8) 0.0204(9) 0.0076(7) 0.0073(7) 0.0001(7)
C4 0.0184(9) 0.0183(9) 0.0203(9) 0.0013(7) 0.0013(8) -0.0005(7)
C1 0.0198(10) 0.0205(9) 0.0195(9) 0.0009(8) 0.0022(8) 0.0008(8)
C22 0.0185(10) 0.0233(10) 0.0197(9) 0.0044(8) 0.0013(8) -0.0049(8)
C5 0.0189(10) 0.0223(10) 0.0207(9) 0.0038(8) 0.0043(8) 0.0025(8)
C3 0.0193(10) 0.0195(9) 0.0189(9) 0.0028(8) 0.0021(7) -0.0020(8)
C2 0.0199(10) 0.0241(10) 0.0207(9) 0.0015(8) -0.0011(8) -0.0039(8)
C16 0.0166(9) 0.0218(10) 0.0211(9) 0.0041(8) -0.0005(8) -0.0048(8)
C27 0.0265(11) 0.0250(11) 0.0249(10) 0.0003(9) 0.0020(9) -0.0065(9)
C10 0.0174(10) 0.0216(10) 0.0287(11) 0.0062(8) 0.0000(8) -0.0027(8)
C11 0.0199(10) 0.0238(10) 0.0269(10) 0.0024(8) 0.0015(8) -0.0018(8)
C21 0.0202(10) 0.0208(10) 0.0251(10) 0.0020(8) 0.0008(8) -0.0041(8)
C8 0.0353(12) 0.0235(10) 0.0215(10) 0.0049(8) 0.0017(9) -0.0006(9)
C6 0.0245(11) 0.0247(10) 0.0257(10) 0.0053(9) 0.0029(9) -0.0014(8)
C12 0.0247(11) 0.0200(10) 0.0373(12) -0.0008(9) 0.0053(9) -0.0048(8)
C20 0.0277(11) 0.0349(12) 0.0199(10) 0.0021(9) 0.0041(9) -0.0048(9)
C15 0.0271(12) 0.0287(11) 0.0283(11) 0.0054(9) -0.0016(9) -0.0067(9)
C23 0.0227(11) 0.0274(11) 0.0385(13) 0.0092(10) 0.0005(9) -0.0042(9)
C9 0.0271(12) 0.0361(12) 0.0290(11) 0.0115(10) -0.0086(9) -0.0164(10)
C18 0.0309(12) 0.0222(10) 0.0334(12) 0.0079(9) 0.0017(10) -0.0033(9)
C19 0.0324(12) 0.0343(12) 0.0246(11) 0.0132(9) 0.0018(9) -0.0068(10)
C17 0.0228(10) 0.0235(10) 0.0233(10) 0.0021(8) 0.0018(8) -0.0024(8)
C13 0.0322(13) 0.0238(11) 0.0432(14) 0.0117(10) 0.0095(11) -0.0044(9)
C24 0.0225(12) 0.0486(15) 0.0439(14) 0.0230(12) -0.0056(10) -0.0039(11)
C14 0.0368(13) 0.0369(13) 0.0291(12) 0.0136(10) 0.0021(10) -0.0042(10)
C26 0.0367(14) 0.0421(14) 0.0280(12) -0.0066(11) 0.0021(10) -0.0167(11)
B1 0.0195(11) 0.0204(11) 0.0223(11) 0.0017(9) 0.0026(9) -0.0028(9)
C25 0.0294(13) 0.0606(17) 0.0276(12) 0.0106(12) -0.0084(10) -0.0197(12)

loop_
_atom_type_symbol
_atom_type_description
_atom_type_scat_dispersion_real
_atom_type_scat_dispersion_imag
_atom_type_scat_source
C C 0.0033 0.0016 'International Tables Vol C Tables 4.2.6.8 and 6.1.1.4'
H H 0.0000 0.0000 'International Tables Vol C Tables 4.2.6.8 and 6.1.1.4'
B B 0.0013 0.0007 'International Tables Vol C Tables 4.2.6.8 and 6.1.1.4'
O O 0.0106 0.0060 'International Tables Vol C Tables 4.2.6.8 and 6.1.1.4'
F F 0.0171 0.0103 'International Tables Vol C Tables 4.2.6.8 and 6.1.1.4'
S S 0.1246 0.1234 'International Tables Vol C Tables 4.2.6.8 and 6.1.1.4'
Te Te -0.5308 1.6751 'International Tables Vol C Tables 4.2.6.8 and 6.1.1.4'

loop_
_geom_angle_atom_site_label_1
_geom_angle_atom_site_label_2
_geom_angle_atom_site_label_3
_geom_angle
C4 Te1 C1 97.60(8)
C7 S1 C8 94.85(11)
B1 O1 C9 122.58(17)
C6 C7 S1 108.44(14)
C6 C7 H7 125.8
S1 C7 H7 125.8
C3 C4 C22 124.41(19)
C3 C4 Te1 122.89(15)
C22 C4 Te1 112.67(14)
C2 C1 C5 124.29(19)
C2 C1 Te1 121.66(15)
C5 C1 Te1 114.03(14)
C27 C22 C23 118.5(2)
C27 C22 C4 121.12(19)
C23 C22 C4 120.34(19)
C8 C5 C6 110.88(19)
C8 C5 C1 123.68(19)
C6 C5 C1 125.44(19)
C4 C3 C16 118.19(18)
C4 C3 B1 125.92(19)
C16 C3 B1 115.79(17)
C1 C2 B1 127.53(19)
C1 C2 H2A 116.2
B1 C2 H2A 116.2
C17 C16 C21 116.09(19)
C17 C16 C3 121.30(19)
C21 C16 C3 122.50(19)
C26 C27 C22 120.2(2)
C26 C27 H27A 119.9
C22 C27 H27A 119.9
C11 C10 C15 119.1(2)
C11 C10 C9 118.5(2)
C15 C10 C9 122.35(19)
C12 C11 C10 120.7(2)
C12 C11 H11A 119.6
C10 C11 H11A 119.6
F5 C21 C20 117.96(19)
F5 C21 C16 119.95(19)
C20 C21 C16 122.1(2)
C5 C8 S1 112.33(17)
C5 C8 H8 123.8
S1 C8 H8 123.8
C5 C6 C7 113.50(19)
C5 C6 H6 123.3
C7 C6 H6 123.3
C13 C12 C11 120.1(2)
C13 C12 H12A 120.0
C11 C12 H12A 120.0
F4 C20 C19 119.8(2)
F4 C20 C21 120.1(2)
C19 C20 C21 120.1(2)
C10 C15 C14 119.9(2)
C10 C15 H15A 120.0
C14 C15 H15A 120.0
C24 C23 C22 120.3(2)
C24 C23 H23A 119.8
C22 C23 H23A 119.8
O1 C9 C10 110.08(18)
O1 C9 H9A 109.6
C10 C9 H9A 109.6
O1 C9 H9B 109.6
C10 C9 H9B 109.6
H9A C9 H9B 108.2
F2 C18 C17 121.2(2)
F2 C18 C19 119.5(2)
C17 C18 C19 119.3(2)
F3 C19 C20 120.3(2)
F3 C19 C18 120.1(2)
C20 C19 C18 119.6(2)
F1 C17 C18 118.1(2)
F1 C17 C16 119.05(19)
C18 C17 C16 122.8(2)
C14 C13 C12 119.7(2)
C14 C13 H13A 120.1
C12 C13 H13A 120.1
C25 C24 C23 120.4(2)
C25 C24 H24A 119.8
C23 C24 H24A 119.8
C13 C14 C15 120.5(2)
C13 C14 H14A 119.8
C15 C14 H14A 119.8
C25 C26 C27 121.0(2)
C25 C26 H26A 119.5
C27 C26 H26A 119.5
O1 B1 C2 123.00(19)
O1 B1 C3 112.85(18)
C2 B1 C3 124.16(19)
C26 C25 C24 119.6(2)
C26 C25 H25A 120.2
C24 C25 H25A 120.2

loop_
_geom_bond_atom_site_label_1
_geom_bond_atom_site_label_2
_geom_bond_distance
Te1 C4 2.087(2)
Te1 C1 2.098(2)
S1 C7 1.687(2)
S1 C8 1.699(2)
F1 C17 1.343(2)
F5 C21 1.343(2)
F4 C20 1.346(3)
O1 B1 1.369(3)
O1 C9 1.424(3)
F3 C19 1.344(3)
F2 C18 1.342(3)
C7 C6 1.446(3)
C7 H7 0.9500
C4 C3 1.357(3)
C4 C22 1.487(3)
C1 C2 1.357(3)
C1 C5 1.472(3)
C22 C27 1.395(3)
C22 C23 1.398(3)
C5 C8 1.381(3)
C5 C6 1.424(3)
C3 C16 1.497(3)
C3 B1 1.557(3)
C2 B1 1.532(3)
C2 H2A 0.9500
C16 C17 1.386(3)
C16 C21 1.388(3)
C27 C26 1.390(3)
C27 H27A 0.9500
C10 C11 1.390(3)
C10 C15 1.391(3)
C10 C9 1.508(3)
C11 C12 1.386(3)
C11 H11A 0.9500
C21 C20 1.381(3)
C8 H8 0.9500
C6 H6 0.9500
C12 C13 1.383(4)
C12 H12A 0.9500
C20 C19 1.371(3)
C15 C14 1.395(3)
C15 H15A 0.9500
C23 C24 1.386(3)
C23 H23A 0.9500
C9 H9A 0.9900
C9 H9B 0.9900
C18 C17 1.377(3)
C18 C19 1.381(3)
C13 C14 1.383(4)
C13 H13A 0.9500
C24 C25 1.385(4)
C24 H24A 0.9500
C14 H14A 0.9500
C26 C25 1.366(4)
C26 H26A 0.9500
C25 H25A 0.9500
